data_2000728
loop_
_publ_author_name
'Bu, X.'
'Coppens, P.'
'Lederle, B.'
'Naughton, M. J.'

_publ_section_title
;
 Structure of (BEDT-TTF)~2~N(CN)~2~
;
_journal_issue 8
_journal_name_full 'Acta Crystallographica Section C'
_journal_page_first 1560
_journal_page_last 1561
_journal_paper_doi 10.1107/S0108270192005262
_journal_volume 48
_journal_year 1992
_chemical_formula_moiety '2(C10 H8 S8), C2 N3'
_chemical_formula_structural '2(C10 H8 S8) (N3 C2 )'
_chemical_formula_sum 'C22 H16 N3 S16'
_chemical_formula_weight 835.4
_chemical_name_systematic
;
Di[3,4;3',4'-bis(ethylenedithio)-2,2',5,5'-tetrathiafulvalenium]
Dicyanamide
;
_space_group_IT_number 54
_symmetry_cell_setting orthorhombic
_symmetry_space_group_name_Hall '-P 2a 2ac'
_symmetry_space_group_name_H-M 'P c c a'
_cell_angle_alpha 90
_cell_angle_beta 90
_cell_angle_gamma 90
_cell_formula_units_Z 4
_cell_length_a 14.7440(10)
_cell_length_b 6.676(2)
_cell_length_c 32.151(3)
_cell_measurement_reflns_used 25
_cell_measurement_temperature 293
_cell_measurement_theta_max 16
_cell_measurement_theta_min 8
_cell_volume 3164.7(10)
_computing_data_collection 'Enraf-Nonius CAD4 Software'
_computing_data_reduction 'Enraf-Nonius SDP'
_computing_molecular_graphics 'Nicolet X-ray products'
_computing_publication_material 'Enraf-Nonius SDP'
_computing_structure_refinement 'Enraf-Nonius SDP'
_computing_structure_solution 'Enraf-Nonius SDP'
_diffrn_ambient_temperature 293
_diffrn_measurement_device 'Enraf-Nonius CAD4 diffractometer'
_diffrn_measurement_method \q/2\q
_diffrn_radiation_monochromator graphite
_diffrn_radiation_source 'Mo Tube'
_diffrn_radiation_type MoK\a
_diffrn_radiation_wavelength 0.71073
_diffrn_reflns_limit_h_max 7
_diffrn_reflns_limit_h_min 0
_diffrn_reflns_limit_k_max 17
_diffrn_reflns_limit_k_min 0
_diffrn_reflns_limit_l_max 38
_diffrn_reflns_limit_l_min 0
_diffrn_reflns_number 4963
_diffrn_reflns_theta_max 30
_diffrn_reflns_theta_min 2
_diffrn_standards_decay_% 0.4
_diffrn_standards_interval_time 300
_diffrn_standards_number 3
_exptl_absorpt_coefficient_mu 1.074
_exptl_crystal_colour black
_exptl_crystal_density_diffrn 1.75
_exptl_crystal_description needle
_exptl_crystal_F_000 1700
_exptl_crystal_size_max 0.31
_exptl_crystal_size_mid 0.075
_exptl_crystal_size_min 0.03
_refine_diff_density_max .59
_refine_diff_density_min -.55
_refine_ls_abs_structure_details
;
;
_refine_ls_goodness_of_fit_obs 5.05
_refine_ls_hydrogen_treatment noref
_refine_ls_matrix_type full
_refine_ls_number_constraints 0
_refine_ls_number_parameters 136
_refine_ls_number_reflns 655
_refine_ls_number_restraints 0
_refine_ls_R_factor_obs 0.077
_refine_ls_shift/esd_max 0.01
_refine_ls_structure_factor_coef F
_refine_ls_weighting_scheme
;
     w=1/\s^2^(F);
     \s(F)=\s(F^2^)/2F;
     \s(F^2^)=[\s^2^~counting~+(0.02|F|^2^)^2^]^1/2^
;
_refine_ls_wR_factor_obs 0.125
_reflns_number_observed 655
_reflns_number_total 4963
_reflns_observed_criterion I>3\s(I)
_cod_data_source_file cr1001.cif
_cod_data_source_block cr1001a
_cod_depositor_comments
;
 Marking attached hydrogen atoms.

 Antanas Vaitkus,
 2017-01-12

 Adding proper _atom_site_type_symbol and _atom_site_aniso_type_symbol data
 item values instead of the placeholder ones ('?').

 Antanas Vaitkus,
 2017-01-12

The following automatic conversions were performed:
'_symmetry_cell_setting' value 'Orthorhombic' changed to 'orthorhombic'
according to '/home/saulius/struct/CIF-dictionaries/cif_core.dic'
dictionary named 'cif_core.dic' version 2.4.1 from 2010-06-29.

Automatic conversion script
Id: cif_fix_enum 1527 2010-12-29 10:47:43Z saulius 

The following automatic conversions were performed:

'_symmetry_cell_setting' value 'Orthorhombic' changed to
'orthorhombic' according to
/home/saulius/struct/CIF-dictionaries/cif_core.dic dictionary named
'cif_core.dic' version 2.4.1 from 2010-06-29.

Automatic conversion script
Id: cif_fix_values 1715 2011-07-08 13:25:40Z adriana 
;
_cod_original_cell_volume 3165.0(10)
_cod_original_sg_symbol_H-M 'P 21/c 2/c 2/a'
_cod_database_code 2000728

loop_
_symmetry_equiv_pos_as_xyz
'x, y, z'
'0.5-x,-y, z'
'0.5+x,-y, 0.5-z'
'-x, y, 0.5-z'
-x,-y,-z
'0.5+x, y, -z'
'0.5-x, y, 0.5+z'
'x, -y, 0.5+z'

loop_
_atom_site_aniso_label
_atom_site_aniso_U_11
_atom_site_aniso_U_22
_atom_site_aniso_U_33
_atom_site_aniso_U_12
_atom_site_aniso_U_13
_atom_site_aniso_U_23
_atom_site_aniso_type_symbol
S1 0.085(8) 0.032(5) 0.029(4) 0.004(7) 0.000(8) 0.003(5) S
S2 0.072(8) 0.034(5) 0.036(5) 0.003(8) -0.003(8) 0.000(5) S
S3 0.077(9) 0.032(5) 0.031(5) -0.004(7) -0.002(7) -0.003(5) S
S4 0.070(8) 0.028(5) 0.030(4) 0.004(7) 0.005(7) -0.003(4) S
S5 0.081(8) 0.042(5) 0.029(5) -0.008(7) 0.008(7) 0.004(5) S
S6 0.20(2) 0.033(6) 0.041(6) 0.000(10) -0.010(10) 0.015(5) S
S7 0.120(10) 0.040(6) 0.048(6) -0.015(9) 0.001(8) 0.008(6) S
S8 0.071(8) 0.040(5) 0.037(5) 0.000(7) 0.003(7) -0.005(6) S
C11 0.05(3) 0.04(2) 0.02(2) 0.01(2) -0.01(2) -0.02(2) C
N1 0.07(2) 0.12(3) 0.05(2) 0.00(2) 0.00(3) -0.03(3) N
N0 0.40(10) 0.15(6) 0.15(7) 0.18(5) 0 0 N

loop_
_atom_site_label
_atom_site_fract_x
_atom_site_fract_y
_atom_site_fract_z
_atom_site_U_iso_or_equiv
_atom_site_thermal_displace_type
_atom_site_calc_flag
_atom_site_calc_attached_atom
_atom_site_type_symbol
_atom_site_attached_hydrogens
S1 0.3624(8) 0.1610(10) -0.1442(3) 0.049(3) Uani ? ? S 0
S2 0.3711(8) -0.260(2) -0.1682(3) 0.047(3) Uani ? ? S 0
S3 0.3683(8) 0.2900(10) -0.2412(3) 0.047(3) Uani ? ? S 0
S4 0.3675(8) -0.1310(10) -0.2653(3) 0.043(3) Uani ? ? S 0
S5 0.3832(8) 0.0890(10) -0.0543(3) 0.051(3) Uani ? ? S 0
S6 0.3940(10) -0.412(2) -0.0839(3) 0.092(5) Uani ? ? S 0
S7 0.3997(9) 0.442(2) -0.3259(3) 0.069(4) Uani ? ? S 0
S8 0.3917(8) -0.0570(10) -0.3554(3) 0.049(3) Uani ? ? S 0
C1 0.363(3) -0.011(5) -0.1870(10) 0.040(10) Uiso ? ? C 0
C2 0.372(2) 0.043(4) -0.2273(8) 0.021(8) Uiso ? ? C 0
C3 0.382(2) -0.011(6) -0.1050(10) 0.040(10) Uiso ? ? C 0
C4 0.380(2) -0.205(5) -0.1160(10) 0.040(10) Uiso ? ? C 0
C5 0.391(2) 0.227(6) -0.2940(10) 0.040(10) Uiso ? ? C 0
C6 0.381(2) 0.039(5) -0.3060(9) 0.040(10) Uiso ? ? C 0
C7 0.370(3) -0.129(5) -0.0240(10) 0.040(10) Uiso ? ? C 2
C8 0.425(3) -0.307(6) -0.0340(10) 0.060(10) Uiso ? ? C 2
C9 0.356(3) 0.342(7) -0.373(2) 0.10(2) Uiso ? ? C 2
C10 0.373(3) 0.159(7) -0.3910(10) 0.08(2) Uiso ? ? C 2
C11 0.295(2) 0.364(5) 0.0380(10) 0.040(10) Uani ? ? C 0
N1 0.339(2) 0.237(6) 0.0490(10) 0.080(10) Uani ? ? N 0
N0 0.250 0.500 0.028(2) 0.22(4) Uani ? ? N 0

loop_
_atom_type_symbol
_atom_type_description
_atom_type_scat_dispersion_real
_atom_type_scat_dispersion_imag
_atom_type_scat_source
C ? .002 .002 'International Tables Vol IV Table 2.3.1(1974)'
H ? .000 .000 'International Tables Vol IV Table 2.3.1(1974)'
N ? .004 .003 'International Tables Vol IV Table 2.3.1(1974)'
S ? .110 .124 'International Tables Vol IV Table 2.3.1(1974)'

loop_
_geom_angle_atom_site_label_1
_geom_angle_atom_site_label_2
_geom_angle_atom_site_label_3
_geom_angle_site_symmetry_1
_geom_angle_site_symmetry_2
_geom_angle_site_symmetry_3
_geom_angle
_geom_angle_publ_flag
C1 S1 C3 . . . 98.(2) yes
C1 S2 C4 . . . 99.(2) yes
C2 S3 C5 . . . 91.(2) yes
C2 S4 C6 . . . 95.0(10) yes
C3 S5 C7 . . . 102.(2) yes
C4 S6 C8 . . . 104.(2) yes
C5 S7 C9 . . . 99.(2) yes
C6 S8 C10 . . . 106.(2) yes
S1 C1 S2 . . . 109.(2) yes
S1 C1 C2 . . . 124.(3) yes
S2 C1 C2 . . . 125.(3) yes
S3 C2 S4 . . . 118.(2) yes
S3 C2 C1 . . . 121.(2) yes
S4 C2 C1 . . . 120.(2) yes
S1 C3 S5 . . . 115.(2) yes
S1 C3 C4 . . . 116.(3) yes
S5 C3 C4 . . . 128.(3) yes
S2 C4 S6 . . . 115.(2) yes
S2 C4 C3 . . . 117.(3) yes
S6 C4 C3 . . . 127.(3) yes
S3 C5 S7 . . . 112.(2) yes
S3 C5 C6 . . . 118.(3) yes
S7 C5 C6 . . . 128.(3) yes
S4 C6 S8 . . . 118.(2) yes
S4 C6 C5 . . . 114.(2) yes
S8 C6 C5 . . . 127.(3) yes
S5 C7 C8 . . . 119.(3) yes
S6 C8 C7 . . . 112.(3) yes
S7 C9 C10 . . . 129.(4) yes
S8 C10 C9 . . . 117.(3) yes
N1 C11 N0 . . . 178.(4) yes

loop_
_geom_bond_atom_site_label_1
_geom_bond_atom_site_label_2
_geom_bond_site_symmetry_1
_geom_bond_site_symmetry_2
_geom_bond_distance
_geom_bond_publ_flag
S1 C1 . . 1.80(3) yes
S1 C3 . . 1.73(4) yes
S2 C1 . . 1.77(4) yes
S2 C4 . . 1.72(3) yes
S3 C2 . . 1.71(3) yes
S3 C5 . . 1.79(4) yes
S4 C2 . . 1.69(3) yes
S4 C6 . . 1.74(3) yes
S5 C3 . . 1.76(3) yes
S5 C7 . . 1.76(3) yes
S6 C4 . . 1.73(4) yes
S6 C8 . . 1.80(4) yes
S7 C5 . . 1.76(4) yes
S7 C9 . . 1.78(5) yes
S8 C6 . . 1.72(3) yes
S8 C10 . . 1.87(4) yes
C1 C2 . . 1.34(4) yes
C3 C4 . . 1.35(5) yes
C5 C6 . . 1.32(5) yes
C7 C8 . . 1.47(5) yes
C9 C10 . . 1.38(7) yes
C11 N1 . . 1.12(5) yes
C11 N0 . . 1.17(4) yes

loop_
_geom_contact_atom_site_label_1
_geom_contact_atom_site_label_2
_geom_contact_distance
_geom_contact_site_symmetry_1
_geom_contact_site_symmetry_2
_geom_contact_publ_flag
? ? ? ? ? ?

loop_
_geom_torsion_atom_site_label_1
_geom_torsion_atom_site_label_2
_geom_torsion_atom_site_label_3
_geom_torsion_atom_site_label_4
_geom_torsion_site_symmetry_1
_geom_torsion_site_symmetry_2
_geom_torsion_site_symmetry_3
_geom_torsion_site_symmetry_4
_geom_torsion
_geom_torsion_publ_flag
? ? ? ? ? ? ? ? ? ?
